data_7235673
loop_
_publ_author_name
'Cao, Yuanle'
'Xi, Wengang'
'Wang, Lianke'
'Wang, Huizhen'
'Kong, Lin'
'Zhou, Hongping'
'Wu, Jieying'
'Tian, Yupeng'

_publ_section_title
;
 Reversible piezofluorochromic nature and mechanism of aggregation-induced
 emission-active compounds based on simple modification
;
_journal_issue 47
_journal_name_full 'RSC Adv.'
_journal_page_first 24649
_journal_paper_doi 10.1039/C4RA03042G
_journal_volume 4
_journal_year 2014
_chemical_formula_sum 'C19 H15 N O'
_chemical_formula_weight 273.32
_chemical_name_systematic
; 
 monoclinic
;
_space_group_IT_number 14
_space_group_name_Hall '-P 2ybc'
_space_group_name_H-M_alt 'P 1 21/c 1'
_symmetry_cell_setting monoclinic
_symmetry_space_group_name_H-M 'P 1 21/c 1'
_atom_sites_solution_hydrogens geom
_atom_sites_solution_primary direct
_atom_sites_solution_secondary difmap
_audit_creation_method SHELXL-97
_cell_angle_alpha 90.000(5)
_cell_angle_beta 102.079(5)
_cell_angle_gamma 90.000(5)
_cell_formula_units_Z 4
_cell_length_a 12.070(5)
_cell_length_b 11.426(5)
_cell_length_c 10.930(5)
_cell_measurement_temperature 293(2)
_cell_volume 1474.0(11)
_computing_cell_refinement 'Bruker SMART'
_computing_data_collection 'Bruker SMART'
_computing_data_reduction 'Bruker SAINT'
_computing_molecular_graphics 'Bruker SHELXTL'
_computing_publication_material 'Bruker SHELXTL'
_computing_structure_refinement 'SHELXL-97 (Sheldrick, 1997)'
_computing_structure_solution 'SHELXS-97 (Sheldrick, 1990)'
_diffrn_ambient_temperature 293(2)
_diffrn_measured_fraction_theta_full 0.999
_diffrn_measured_fraction_theta_max 0.999
_diffrn_radiation_monochromator graphite
_diffrn_radiation_source 'fine-focus sealed tube'
_diffrn_radiation_type MoK\a
_diffrn_radiation_wavelength 0.71069
_diffrn_reflns_av_R_equivalents 0.0193
_diffrn_reflns_av_sigmaI/netI 0.0142
_diffrn_reflns_limit_h_max 12
_diffrn_reflns_limit_h_min -14
_diffrn_reflns_limit_k_max 12
_diffrn_reflns_limit_k_min -13
_diffrn_reflns_limit_l_max 12
_diffrn_reflns_limit_l_min -12
_diffrn_reflns_number 12152
_diffrn_reflns_theta_full 25.00
_diffrn_reflns_theta_max 25.00
_diffrn_reflns_theta_min 1.73
_exptl_absorpt_coefficient_mu 0.076
_exptl_absorpt_correction_T_max 0.9924
_exptl_absorpt_correction_T_min 0.9850
_exptl_absorpt_correction_type multi-scan
_exptl_absorpt_process_details sadabs
_exptl_crystal_colour blue
_exptl_crystal_density_diffrn 1.232
_exptl_crystal_density_method 'not measured'
_exptl_crystal_description block
_exptl_crystal_F_000 576
_exptl_crystal_size_max 0.20
_exptl_crystal_size_mid 0.20
_exptl_crystal_size_min 0.10
_refine_diff_density_max 0.184
_refine_diff_density_min -0.147
_refine_diff_density_rms 0.026
_refine_ls_extinction_coef 0.012(2)
_refine_ls_extinction_expression Fc^*^=kFc[1+0.001xFc^2^\l^3^/sin(2\q)]^-1/4^
_refine_ls_extinction_method SHELXL
_refine_ls_goodness_of_fit_ref 0.998
_refine_ls_hydrogen_treatment mixed
_refine_ls_matrix_type full
_refine_ls_number_parameters 191
_refine_ls_number_reflns 2590
_refine_ls_number_restraints 0
_refine_ls_restrained_S_all 0.998
_refine_ls_R_factor_all 0.0462
_refine_ls_R_factor_gt 0.0390
_refine_ls_shift/su_max 0.020
_refine_ls_shift/su_mean 0.004
_refine_ls_structure_factor_coef Fsqd
_refine_ls_weighting_details 'calc w=1/[\s^2^(Fo^2^)+(0.0593P)^2^+0.3314P] where P=(Fo^2^+2Fc^2^)/3'
_refine_ls_weighting_scheme calc
_refine_ls_wR_factor_gt 0.1074
_refine_ls_wR_factor_ref 0.1155
_reflns_number_gt 2207
_reflns_number_total 2590
_reflns_threshold_expression >2sigma(I)
_cod_data_source_file c4ra03042g2.cif
_cod_data_source_block l
_cod_depositor_comments
;
The following automatic conversions were performed:

data item '_symmetry_cell_setting' value 'Monoclinic' was changed to
'monoclinic' in accordance with the
/home/saulius/struct/COD-crude-data/automatic-downloads/DataCite-retrospective/RSC/depositions/lib/dictionaries/cif_core.dic
dictionary named 'cif_core.dic' version 2.4.2 last updated on
2011-04-26.

Automatic conversion script
Id: cif_fix_values 6909 2019-04-08 15:41:33Z antanas 
;
_cod_original_sg_symbol_H-M 'P2(1)/c  '
_cod_database_code 7235673

loop_
_symmetry_equiv_pos_as_xyz
'x, y, z'
'-x, y+1/2, -z+1/2'
'-x, -y, -z'
'x, -y-1/2, z-1/2'

loop_
_atom_site_label
_atom_site_type_symbol
_atom_site_fract_x
_atom_site_fract_y
_atom_site_fract_z
_atom_site_U_iso_or_equiv
_atom_site_adp_type
_atom_site_occupancy
_atom_site_symmetry_multiplicity
_atom_site_calc_flag
_atom_site_refinement_flags
N1 N 0.68932(10) 0.25959(10) 0.45268(12) 0.0563(3) Uani 1 1 d .
C1 C 0.71589(11) 0.14333(11) 0.49708(13) 0.0480(3) Uani 1 1 d .
C13 C 0.75937(11) 0.35293(12) 0.50175(13) 0.0487(3) Uani 1 1 d .
C7 C 0.58222(11) 0.27941(12) 0.37238(13) 0.0490(3) Uani 1 1 d .
C6 C 0.63985(13) 0.07908(14) 0.54744(14) 0.0573(4) Uani 1 1 d .
H6 H 0.5705 0.1115 0.5533 0.069 Uiso 1 1 calc R
O1 O 0.98456(11) 0.72770(11) 0.60157(15) 0.0910(5) Uani 1 1 d .
C16 C 0.90102(12) 0.53935(12) 0.59768(15) 0.0562(4) Uani 1 1 d .
C5 C 0.66655(14) -0.03355(14) 0.58926(15) 0.0645(4) Uani 1 1 d .
H5 H 0.6147 -0.0768 0.6227 0.077 Uiso 1 1 calc R
C17 C 0.83190(12) 0.54629(13) 0.47972(16) 0.0591(4) Uani 1 1 d .
H17 H 0.8325 0.6138 0.4323 0.071 Uiso 1 1 calc R
C14 C 0.82860(12) 0.34618(13) 0.61990(14) 0.0564(4) Uani 1 1 d .
H14 H 0.8278 0.2794 0.6683 0.068 Uiso 1 1 calc R
C15 C 0.89841(13) 0.43795(13) 0.66563(15) 0.0617(4) Uani 1 1 d .
H15 H 0.9452 0.4316 0.7446 0.074 Uiso 1 1 calc R
C4 C 0.76867(14) -0.08222(14) 0.58203(15) 0.0632(4) Uani 1 1 d .
H4 H 0.7865 -0.1579 0.6110 0.076 Uiso 1 1 calc R
C3 C 0.84396(13) -0.01863(13) 0.53196(16) 0.0627(4) Uani 1 1 d .
H3 H 0.9134 -0.0514 0.5269 0.075 Uiso 1 1 calc R
C12 C 0.51145(13) 0.36579(14) 0.39938(16) 0.0653(4) Uani 1 1 d .
H12 H 0.5351 0.4131 0.4692 0.078 Uiso 1 1 calc R
C2 C 0.81848(12) 0.09365(13) 0.48865(15) 0.0573(4) Uani 1 1 d .
H2 H 0.8702 0.1358 0.4539 0.069 Uiso 1 1 calc R
C18 C 0.76244(12) 0.45483(13) 0.43179(14) 0.0567(4) Uani 1 1 d .
H18 H 0.7170 0.4607 0.3520 0.068 Uiso 1 1 calc R
C8 C 0.54630(14) 0.21010(15) 0.26905(14) 0.0643(4) Uani 1 1 d .
H8 H 0.5930 0.1514 0.2493 0.077 Uiso 1 1 calc R
C19 C 0.97680(15) 0.63473(15) 0.6494(2) 0.0749(5) Uani 1 1 d .
H19 H 1.0237 0.6220 0.7273 0.090 Uiso 1 1 calc R
C9 C 0.43960(16) 0.2285(2) 0.19427(15) 0.0791(6) Uani 1 1 d .
H9 H 0.4151 0.1817 0.1242 0.095 Uiso 1 1 calc R
C10 C 0.37015(15) 0.31451(19) 0.22236(18) 0.0793(6) Uani 1 1 d .
H10 H 0.2987 0.3260 0.1720 0.095 Uiso 1 1 calc R
C11 C 0.40642(14) 0.38290(17) 0.32438(19) 0.0786(5) Uani 1 1 d .
H11 H 0.3597 0.4418 0.3436 0.094 Uiso 1 1 calc R

loop_
_atom_site_aniso_label
_atom_site_aniso_U_11
_atom_site_aniso_U_22
_atom_site_aniso_U_33
_atom_site_aniso_U_23
_atom_site_aniso_U_13
_atom_site_aniso_U_12
N1 0.0490(7) 0.0392(6) 0.0723(8) 0.0005(5) -0.0068(6) -0.0001(5)
C1 0.0468(7) 0.0393(7) 0.0537(8) -0.0029(6) 0.0011(6) -0.0023(6)
C13 0.0441(7) 0.0400(7) 0.0589(8) -0.0006(6) 0.0041(6) 0.0015(6)
C7 0.0471(7) 0.0461(8) 0.0506(7) 0.0039(6) 0.0032(6) -0.0027(6)
C6 0.0510(8) 0.0598(9) 0.0608(9) -0.0020(7) 0.0112(7) -0.0021(7)
O1 0.0797(8) 0.0488(7) 0.1432(13) 0.0003(7) 0.0208(8) -0.0131(6)
C16 0.0478(8) 0.0444(8) 0.0741(10) -0.0017(7) 0.0074(7) -0.0008(6)
C5 0.0692(10) 0.0621(10) 0.0607(9) 0.0101(7) 0.0105(7) -0.0149(8)
C17 0.0557(9) 0.0420(8) 0.0795(10) 0.0121(7) 0.0140(7) 0.0013(6)
C14 0.0583(8) 0.0441(8) 0.0614(9) 0.0068(7) -0.0001(7) -0.0035(7)
C15 0.0598(9) 0.0535(9) 0.0642(9) 0.0000(7) -0.0045(7) -0.0048(7)
C4 0.0719(10) 0.0452(8) 0.0638(9) 0.0064(7) -0.0061(8) -0.0028(7)
C3 0.0537(8) 0.0487(9) 0.0816(11) -0.0010(7) 0.0049(7) 0.0055(7)
C12 0.0586(9) 0.0590(10) 0.0730(10) -0.0032(8) 0.0017(7) 0.0071(8)
C2 0.0481(8) 0.0486(8) 0.0747(10) 0.0024(7) 0.0115(7) -0.0020(6)
C18 0.0548(8) 0.0506(8) 0.0599(9) 0.0083(7) 0.0012(7) 0.0015(7)
C8 0.0619(9) 0.0725(11) 0.0582(9) -0.0099(8) 0.0121(7) -0.0106(8)
C19 0.0648(10) 0.0526(10) 0.1023(13) -0.0060(9) 0.0061(9) -0.0085(8)
C9 0.0753(11) 0.1105(15) 0.0462(8) -0.0007(9) 0.0005(8) -0.0336(11)
C10 0.0559(10) 0.0994(15) 0.0736(11) 0.0349(11) -0.0069(8) -0.0070(10)
C11 0.0564(9) 0.0710(12) 0.1024(14) 0.0159(10) 0.0032(9) 0.0108(9)

loop_
_atom_type_symbol
_atom_type_description
_atom_type_scat_dispersion_real
_atom_type_scat_dispersion_imag
_atom_type_scat_source
C C 0.0033 0.0016 'International Tables Vol C Tables 4.2.6.8 and 6.1.1.4'
H H 0.0000 0.0000 'International Tables Vol C Tables 4.2.6.8 and 6.1.1.4'
N N 0.0061 0.0033 'International Tables Vol C Tables 4.2.6.8 and 6.1.1.4'
O O 0.0106 0.0060 'International Tables Vol C Tables 4.2.6.8 and 6.1.1.4'

loop_
_geom_angle_atom_site_label_1
_geom_angle_atom_site_label_2
_geom_angle_atom_site_label_3
_geom_angle
C13 N1 C1 120.34(11)
C13 N1 C7 121.01(11)
C1 N1 C7 117.97(11)
C6 C1 C2 119.27(14)
C6 C1 N1 120.73(13)
C2 C1 N1 120.00(13)
C14 C13 N1 120.93(13)
C14 C13 C18 118.44(13)
N1 C13 C18 120.62(13)
C8 C7 C12 119.10(14)
C8 C7 N1 120.40(14)
C12 C7 N1 120.46(13)
C1 C6 C5 120.02(14)
C1 C6 H6 120.0
C5 C6 H6 120.0
C15 C16 C17 118.19(13)
C15 C16 C19 120.11(15)
C17 C16 C19 121.69(15)
C4 C5 C6 120.65(15)
C4 C5 H5 119.7
C6 C5 H5 119.7
C18 C17 C16 120.85(14)
C18 C17 H17 119.6
C16 C17 H17 119.6
C15 C14 C13 120.10(14)
C15 C14 H14 120.0
C13 C14 H14 119.9
C14 C15 C16 121.80(14)
C14 C15 H15 119.1
C16 C15 H15 119.1
C3 C4 C5 119.34(15)
C3 C4 H4 120.3
C5 C4 H4 120.3
C4 C3 C2 120.89(15)
C4 C3 H3 119.6
C2 C3 H3 119.6
C11 C12 C7 120.74(16)
C11 C12 H12 119.6
C7 C12 H12 119.6
C3 C2 C1 119.83(14)
C3 C2 H2 120.1
C1 C2 H2 120.1
C17 C18 C13 120.61(14)
C17 C18 H18 119.7
C13 C18 H18 119.7
C7 C8 C9 119.39(17)
C7 C8 H8 120.3
C9 C8 H8 120.3
O1 C19 C16 126.44(18)
O1 C19 H19 116.8
C16 C19 H19 116.8
C10 C9 C8 120.86(17)
C10 C9 H9 119.6
C8 C9 H9 119.6
C11 C10 C9 119.39(16)
C11 C10 H10 120.3
C9 C10 H10 120.3
C10 C11 C12 120.52(18)
C10 C11 H11 119.7
C12 C11 H11 119.7

loop_
_geom_bond_atom_site_label_1
_geom_bond_atom_site_label_2
_geom_bond_distance
N1 C13 1.3965(18)
N1 C1 1.4275(18)
N1 C7 1.4205(18)
C1 C6 1.377(2)
C1 C2 1.383(2)
C13 C14 1.386(2)
C13 C18 1.398(2)
C7 C8 1.373(2)
C7 C12 1.377(2)
C6 C5 1.381(2)
C6 H6 0.9300
O1 C19 1.196(2)
C16 C15 1.380(2)
C16 C17 1.384(2)
C16 C19 1.459(2)
C5 C4 1.369(2)
C5 H5 0.9300
C17 C18 1.373(2)
C17 H17 0.9300
C14 C15 1.372(2)
C14 H14 0.9300
C15 H15 0.9300
C4 C3 1.364(2)
C4 H4 0.9300
C3 C2 1.380(2)
C3 H3 0.9300
C12 C11 1.372(2)
C12 H12 0.9300
C2 H2 0.9300
C18 H18 0.9300
C8 C9 1.389(2)
C8 H8 0.9300
C19 H19 0.9300
C9 C10 1.368(3)
C9 H9 0.9300
C10 C11 1.357(3)
C10 H10 0.9300
C11 H11 0.9300

loop_
_geom_torsion_atom_site_label_1
_geom_torsion_atom_site_label_2
_geom_torsion_atom_site_label_3
_geom_torsion_atom_site_label_4
_geom_torsion
C13 N1 C1 C6 122.28(15)
C7 N1 C1 C6 -48.38(19)
C13 N1 C1 C2 -58.35(19)
C7 N1 C1 C2 130.99(15)
C1 N1 C13 C14 -23.9(2)
C7 N1 C13 C14 146.52(14)
C1 N1 C13 C18 155.18(14)
C7 N1 C13 C18 -34.5(2)
C13 N1 C7 C8 138.91(15)
C1 N1 C7 C8 -50.5(2)
C13 N1 C7 C12 -43.3(2)
C1 N1 C7 C12 127.33(16)
C2 C1 C6 C5 0.2(2)
N1 C1 C6 C5 179.59(13)
C1 C6 C5 C4 0.5(2)
C15 C16 C17 C18 0.2(2)
C19 C16 C17 C18 178.94(15)
N1 C13 C14 C15 178.79(14)
C18 C13 C14 C15 -0.3(2)
C13 C14 C15 C16 1.0(3)
C17 C16 C15 C14 -0.9(2)
C19 C16 C15 C14 -179.74(15)
C6 C5 C4 C3 -0.5(2)
C5 C4 C3 C2 0.0(2)
C8 C7 C12 C11 -0.1(2)
N1 C7 C12 C11 -177.91(15)
C4 C3 C2 C1 0.7(2)
C6 C1 C2 C3 -0.8(2)
N1 C1 C2 C3 179.84(13)
C16 C17 C18 C13 0.6(2)
C14 C13 C18 C17 -0.5(2)
N1 C13 C18 C17 -179.55(13)
C12 C7 C8 C9 -0.1(2)
N1 C7 C8 C9 177.79(14)
C15 C16 C19 O1 -177.76(18)
C17 C16 C19 O1 3.5(3)
C7 C8 C9 C10 0.0(3)
C8 C9 C10 C11 0.3(3)
C9 C10 C11 C12 -0.4(3)
C7 C12 C11 C10 0.3(3)
